data_7705537
loop_
_publ_author_name
'Udomsasporn, Kwanchanok'
'Haesuwannakij, Setsiri'
'Piromjitpong, Parichat'
'Chumsaeng, Phongnarin'
'Phomphrai, Khamphee'

_publ_section_title
;
 Comparative bindings of lactones, lactide, and cyclic carbonates:
 experimental insights into the coordination step of polymerization.
;
_journal_issue 41
_journal_name_full 'Dalton transactions (Cambridge, England : 2003)'
_journal_page_first 14378
_journal_page_last 14382
_journal_paper_doi 10.1039/d0dt03323e
_journal_volume 49
_journal_year 2020
_chemical_absolute_configuration unk
_chemical_formula_moiety 'C42 H8 B2 F30 O4'
_chemical_formula_sum 'C42 H8 B2 F30 O4'
_chemical_formula_weight 1168.10
_space_group_crystal_system orthorhombic
_space_group_IT_number 19
_space_group_name_Hall 'P 2ac 2ab'
_space_group_name_H-M_alt 'P 21 21 21'
_atom_sites_solution_hydrogens geom
_atom_sites_solution_primary direct
_atom_sites_solution_secondary difmap
_audit_creation_date 2018-03-04
_audit_creation_method
;
Olex2 1.2
(compiled 2017.08.10 svn.r3458 for OlexSys, GUI svn.r5381)
;
_audit_update_record
;
2020-09-23 deposited with the CCDC.	2020-09-25 downloaded from the CCDC.
;
_cell_angle_alpha 90.00
_cell_angle_beta 90.00
_cell_angle_gamma 90.00
_cell_formula_units_Z 4
_cell_length_a 14.4480(8)
_cell_length_b 14.6266(9)
_cell_length_c 18.8637(13)
_cell_measurement_reflns_used 9926
_cell_measurement_temperature 100
_cell_measurement_theta_max 30.542
_cell_measurement_theta_min 2.570
_cell_volume 3986.4(4)
_computing_cell_refinement 'SAINT V8.38A (Bruker AXS Inc., 2016)'
_computing_data_collection 'APEX3 v2015.5-2 (Bruker AXS Inc., 2015)'
_computing_data_reduction 'SAINT V8.38A (Bruker AXS Inc., 2016)'
_computing_molecular_graphics 'Olex2 (Dolomanov et al., 2009)'
_computing_publication_material 'Olex2 (Dolomanov et al., 2009)'
_computing_structure_refinement 'ShelXL (Sheldrick, 2015)'
_computing_structure_solution 'SHELXS-97 (Sheldrick, 1990)'
_diffrn_ambient_temperature 100
_diffrn_detector 'Bruker APEX2 area detector'
_diffrn_detector_area_resol_mean 7.9
_diffrn_detector_type 'CCD area detector'
_diffrn_measured_fraction_theta_full 0.996
_diffrn_measured_fraction_theta_max 0.996
_diffrn_measurement_device 'three-circle diffractometer'
_diffrn_measurement_device_type 'Bruker D8 venture'
_diffrn_measurement_method '\f and \w scans'
_diffrn_radiation_monochromator 'mirror optics'
_diffrn_radiation_probe x-ray
_diffrn_radiation_type MoK\a
_diffrn_radiation_wavelength 0.71073
_diffrn_reflns_av_R_equivalents 0.0705
_diffrn_reflns_av_unetI/netI 0.0497
_diffrn_reflns_limit_h_max 18
_diffrn_reflns_limit_h_min -20
_diffrn_reflns_limit_k_max 20
_diffrn_reflns_limit_k_min -20
_diffrn_reflns_limit_l_max 27
_diffrn_reflns_limit_l_min -26
_diffrn_reflns_number 67547
_diffrn_reflns_theta_full 30.63
_diffrn_reflns_theta_max 30.63
_diffrn_reflns_theta_min 2.26
_diffrn_source 'microfocus sealed X-ray tube'
_diffrn_source_type 'Incoatec I\ms'
_diffrn_standards_number 0
_exptl_absorpt_coefficient_mu 0.218
_exptl_absorpt_correction_T_max 0.6915
_exptl_absorpt_correction_T_min 0.6827
_exptl_absorpt_correction_type multi-scan
_exptl_absorpt_process_details
'SADABS-2016/2 (Bruker,2016/2) was used for absorption correction. wR2(int) was 0.1342 before and 0.0961 after correction. The Ratio of minimum to maximum transmission is 0.9873. The \l/2 correction factor is Not present.'
_exptl_crystal_colour colourless
_exptl_crystal_colour_primary colourless
_exptl_crystal_density_diffrn 1.946
_exptl_crystal_density_method 'not measured'
_exptl_crystal_description block
_exptl_crystal_F_000 2288
_exptl_crystal_size_max 0.24
_exptl_crystal_size_mid 0.2
_exptl_crystal_size_min 0.16
_refine_diff_density_max 0.437
_refine_diff_density_min -0.294
_refine_diff_density_rms 0.064
_refine_ls_abs_structure_details 'Flack H D (1983), Acta Cryst. A39, 876-881'
_refine_ls_abs_structure_Flack -0.1(3)
_refine_ls_extinction_method none
_refine_ls_goodness_of_fit_ref 1.021
_refine_ls_hydrogen_treatment constr
_refine_ls_matrix_type full
_refine_ls_number_parameters 705
_refine_ls_number_reflns 12232
_refine_ls_number_restraints 0
_refine_ls_restrained_S_all 1.021
_refine_ls_R_factor_all 0.0503
_refine_ls_R_factor_gt 0.0417
_refine_ls_shift/su_max 0.000
_refine_ls_shift/su_mean 0.000
_refine_ls_structure_factor_coef Fsqd
_refine_ls_weighting_details 'calc w=1/[\s^2^(Fo^2^)+(0.0538P)^2^+0.8896P] where P=(Fo^2^+2Fc^2^)/3'
_refine_ls_weighting_scheme calc
_refine_ls_wR_factor_gt 0.0999
_refine_ls_wR_factor_ref 0.1044
_reflns_number_gt 10746
_reflns_number_total 12232
_reflns_threshold_expression >2sigma(I)
_cod_data_source_file d0dt03323e2.cif
_cod_data_source_block mo_kpku20161129_bcf_la_02_0m_a
_cod_depositor_comments 'Adding full bibliography for 7705532--7705538.cif.'
_cod_database_code 7705537
_olex2_refinement_description
;
1. Fixed Uiso
 At 1.2 times of:
  All C(H) groups
 At 1.5 times of:
  All C(H,H,H) groups
2.a Ternary CH refined with riding coordinates:
 C20(H20), C22(H22)
2.b Idealised Me refined as rotating group:
 C23(H23A,H23B,H23C), C24(H24A,H24B,H24C)
;
_olex2_submission_special_instructions 'No special instructions were received'

loop_
_space_group_symop_id
_space_group_symop_operation_xyz
1 'x, y, z'
2 '-x+1/2, -y, z+1/2'
3 '-x, y+1/2, -z+1/2'
4 'x+1/2, -y+1/2, -z'

loop_
_atom_site_label
_atom_site_type_symbol
_atom_site_fract_x
_atom_site_fract_y
_atom_site_fract_z
_atom_site_U_iso_or_equiv
_atom_site_adp_type
_atom_site_occupancy
_atom_site_calc_flag
_atom_site_disorder_assembly
_atom_site_disorder_group
_atom_site_refinement_flags_posn
F1 F 0.08214(8) 0.38521(7) 0.29171(6) 0.0212(2) Uani 1 d . . .
F2 F 0.02354(8) 0.53643(8) 0.35345(7) 0.0251(3) Uani 1 d . . .
F3 F -0.09441(10) 0.53026(8) 0.46607(7) 0.0275(3) Uani 1 d . . .
F4 F -0.15552(9) 0.36593(9) 0.51424(6) 0.0270(3) Uani 1 d . . .
F5 F -0.09773(8) 0.21082(8) 0.45307(6) 0.0214(2) Uani 1 d . . .
F6 F 0.09981(10) 0.22266(8) 0.48525(7) 0.0303(3) Uani 1 d . . .
F7 F 0.17511(10) 0.09610(10) 0.56696(7) 0.0351(3) Uani 1 d . . .
F8 F 0.19643(10) -0.07775(10) 0.52089(7) 0.0360(3) Uani 1 d . . .
F9 F 0.14342(11) -0.12225(9) 0.38706(8) 0.0395(4) Uani 1 d . . .
F10 F 0.06769(8) 0.00320(8) 0.30225(6) 0.0237(3) Uani 1 d . . .
F11 F -0.07399(8) 0.27615(7) 0.22387(6) 0.0200(2) Uani 1 d . . .
F12 F -0.22515(8) 0.21946(8) 0.15493(6) 0.0204(2) Uani 1 d . . .
F13 F -0.30516(7) 0.05596(8) 0.19006(6) 0.0218(2) Uani 1 d . . .
F14 F -0.23666(7) -0.04186(8) 0.30029(6) 0.0195(2) Uani 1 d . . .
F15 F -0.09578(8) 0.01815(8) 0.37549(6) 0.0199(2) Uani 1 d . . .
F16 F 0.59372(8) 0.30282(8) 0.03678(6) 0.0236(3) Uani 1 d . . .
F17 F 0.64556(10) 0.14434(9) -0.02330(7) 0.0307(3) Uani 1 d . . .
F18 F 0.58947(10) -0.01768(8) 0.03425(7) 0.0311(3) Uani 1 d . . .
F19 F 0.47964(9) -0.01736(8) 0.15112(7) 0.0285(3) Uani 1 d . . .
F20 F 0.42420(8) 0.13774(8) 0.20959(6) 0.0211(2) Uani 1 d . . .
F21 F 0.59644(8) 0.50665(8) 0.12508(6) 0.0210(2) Uani 1 d . . .
F22 F 0.73282(8) 0.56806(8) 0.20560(7) 0.0239(2) Uani 1 d . . .
F23 F 0.80709(8) 0.46126(9) 0.30933(6) 0.0243(3) Uani 1 d . . .
F24 F 0.73581(7) 0.29211(8) 0.33372(6) 0.0193(2) Uani 1 d . . .
F25 F 0.58517(7) 0.23666(7) 0.26428(6) 0.0194(2) Uani 1 d . . .
F26 F 0.43694(8) 0.51608(8) 0.19432(6) 0.0210(2) Uani 1 d . . .
F27 F 0.35577(10) 0.64085(9) 0.11248(7) 0.0332(3) Uani 1 d . . .
F28 F 0.29101(9) 0.59450(9) -0.01838(7) 0.0314(3) Uani 1 d . . .
F29 F 0.30849(9) 0.42077(9) -0.06434(6) 0.0302(3) Uani 1 d . . .
F30 F 0.39429(9) 0.29568(8) 0.01351(7) 0.0284(3) Uani 1 d . . .
O1 O 0.08439(8) 0.20095(9) 0.26795(6) 0.0133(2) Uani 1 d . . .
O2 O 0.21353(8) 0.25332(9) 0.31557(6) 0.0129(2) Uani 1 d . . .
O3 O 0.29236(8) 0.27113(9) 0.18147(6) 0.0130(2) Uani 1 d . . .
O4 O 0.42190(8) 0.32115(8) 0.22891(6) 0.0128(2) Uani 1 d . . .
C1 C -0.00307(11) 0.28876(12) 0.37077(9) 0.0125(3) Uani 1 d . . .
C2 C 0.02382(12) 0.37501(12) 0.34811(9) 0.0143(3) Uani 1 d . . .
C3 C -0.00489(12) 0.45571(12) 0.37927(10) 0.0162(3) Uani 1 d . . .
C4 C -0.06487(13) 0.45305(13) 0.43604(10) 0.0177(3) Uani 1 d . . .
C5 C -0.09563(13) 0.36947(13) 0.45963(9) 0.0171(3) Uani 1 d . . .
C6 C -0.06562(13) 0.29061(12) 0.42751(9) 0.0156(3) Uani 1 d . . .
C7 C 0.07525(12) 0.11861(12) 0.38963(9) 0.0135(3) Uani 1 d . . .
C8 C 0.10689(13) 0.13782(13) 0.45783(10) 0.0179(4) Uani 1 d . . .
C9 C 0.14671(14) 0.07326(15) 0.50175(10) 0.0211(4) Uani 1 d . . .
C10 C 0.15836(14) -0.01459(14) 0.47870(11) 0.0224(4) Uani 1 d . . .
C11 C 0.13152(14) -0.03714(14) 0.41057(11) 0.0219(4) Uani 1 d . . .
C12 C 0.09148(12) 0.02929(13) 0.36825(9) 0.0155(3) Uani 1 d . . .
C13 C -0.07342(11) 0.14883(11) 0.30122(9) 0.0112(3) Uani 1 d . . .
C14 C -0.11245(12) 0.19665(12) 0.24451(9) 0.0129(3) Uani 1 d . . .
C15 C -0.19031(12) 0.16879(12) 0.20755(9) 0.0141(3) Uani 1 d . . .
C16 C -0.23207(11) 0.08740(12) 0.22610(9) 0.0141(3) Uani 1 d . . .
C17 C -0.19737(12) 0.03860(12) 0.28232(9) 0.0149(3) Uani 1 d . . .
C18 C -0.12125(11) 0.07018(12) 0.31980(9) 0.0124(3) Uani 1 d . . .
C19 C 0.16234(11) 0.23509(11) 0.26104(9) 0.0114(3) Uani 1 d . . .
C20 C 0.29748(11) 0.30899(11) 0.30833(8) 0.0109(3) Uani 1 d . . .
H20 H 0.2804 0.3745 0.3159 0.013 Uiso 1 calc . . R
C21 C 0.33966(11) 0.29995(11) 0.23566(9) 0.0106(3) Uani 1 d . . .
C22 C 0.19213(10) 0.25650(12) 0.18623(8) 0.0107(3) Uani 1 d . . .
H22 H 0.1602 0.3138 0.1708 0.013 Uiso 1 calc . . R
C23 C 0.36293(13) 0.28043(15) 0.36683(9) 0.0211(4) Uani 1 d . . .
H23A H 0.3320 0.2871 0.4128 0.032 Uiso 1 calc . . GR
H23B H 0.4182 0.3192 0.3657 0.032 Uiso 1 calc . . GR
H23C H 0.3810 0.2165 0.3599 0.032 Uiso 1 calc . . GR
C24 C 0.16879(13) 0.18168(13) 0.13404(9) 0.0180(3) Uani 1 d . . .
H24A H 0.1912 0.1988 0.0868 0.027 Uiso 1 calc . . GR
H24B H 0.1016 0.1731 0.1325 0.027 Uiso 1 calc . . GR
H24C H 0.1985 0.1246 0.1489 0.027 Uiso 1 calc . . GR
C25 C 0.50467(11) 0.22912(12) 0.12462(9) 0.0139(3) Uani 1 d . . .
C26 C 0.56244(12) 0.22429(13) 0.06581(10) 0.0163(3) Uani 1 d . . .
C27 C 0.59045(14) 0.14391(13) 0.03411(10) 0.0196(4) Uani 1 d . . .
C28 C 0.56164(14) 0.06146(13) 0.06233(11) 0.0202(4) Uani 1 d . . .
C29 C 0.50528(13) 0.06247(12) 0.12174(10) 0.0182(4) Uani 1 d . . .
C30 C 0.47814(12) 0.14472(12) 0.15068(10) 0.0150(3) Uani 1 d . . .
C31 C 0.57977(11) 0.36978(12) 0.19280(9) 0.0122(3) Uani 1 d . . .
C32 C 0.62395(12) 0.45179(12) 0.17841(9) 0.0144(3) Uani 1 d . . .
C33 C 0.69798(12) 0.48419(12) 0.21794(10) 0.0164(3) Uani 1 d . . .
C34 C 0.73542(11) 0.43091(13) 0.27098(10) 0.0158(3) Uani 1 d . . .
C35 C 0.69787(12) 0.34614(12) 0.28443(9) 0.0140(3) Uani 1 d . . .
C36 C 0.62075(11) 0.31863(11) 0.24661(9) 0.0134(3) Uani 1 d . . .
C37 C 0.42666(11) 0.40080(12) 0.10698(9) 0.0123(3) Uani 1 d . . .
C38 C 0.41057(12) 0.49014(12) 0.12883(9) 0.0151(3) Uani 1 d . . .
C39 C 0.36724(13) 0.55600(13) 0.08833(10) 0.0191(4) Uani 1 d . . .
C40 C 0.33386(13) 0.53279(14) 0.02223(10) 0.0200(4) Uani 1 d . . .
C41 C 0.34391(13) 0.44427(14) -0.00094(9) 0.0189(4) Uani 1 d . . .
C42 C 0.38917(12) 0.38027(12) 0.04068(10) 0.0162(3) Uani 1 d . . .
B1 B 0.02051(13) 0.18856(13) 0.33785(10) 0.0118(3) Uani 1 d . . .
B2 B 0.48427(13) 0.33033(13) 0.15731(10) 0.0110(3) Uani 1 d . . .

loop_
_atom_site_aniso_label
_atom_site_aniso_U_11
_atom_site_aniso_U_22
_atom_site_aniso_U_33
_atom_site_aniso_U_23
_atom_site_aniso_U_13
_atom_site_aniso_U_12
F1 0.0209(5) 0.0152(5) 0.0276(6) 0.0048(4) 0.0113(5) 0.0002(4)
F2 0.0304(6) 0.0112(5) 0.0338(7) 0.0034(5) 0.0037(5) -0.0015(5)
F3 0.0448(7) 0.0167(6) 0.0210(6) -0.0039(5) 0.0021(5) 0.0096(5)
F4 0.0404(7) 0.0249(6) 0.0158(5) 0.0007(5) 0.0126(5) 0.0070(5)
F5 0.0301(6) 0.0150(5) 0.0192(5) 0.0020(4) 0.0093(5) -0.0035(5)
F6 0.0460(8) 0.0193(6) 0.0255(6) -0.0108(5) -0.0183(6) 0.0035(5)
F7 0.0464(8) 0.0416(8) 0.0173(6) -0.0043(5) -0.0174(6) 0.0037(6)
F8 0.0456(8) 0.0314(7) 0.0311(7) 0.0095(6) -0.0155(6) 0.0111(6)
F9 0.0593(9) 0.0206(6) 0.0386(8) -0.0087(6) -0.0188(7) 0.0175(6)
F10 0.0321(6) 0.0244(6) 0.0146(6) -0.0083(4) -0.0070(5) 0.0096(5)
F11 0.0235(5) 0.0148(5) 0.0218(6) 0.0072(4) -0.0057(4) -0.0067(4)
F12 0.0233(5) 0.0197(5) 0.0181(5) 0.0034(4) -0.0081(4) 0.0013(4)
F13 0.0172(5) 0.0280(6) 0.0202(5) -0.0017(5) -0.0060(4) -0.0066(4)
F14 0.0198(5) 0.0154(5) 0.0232(6) 0.0009(4) -0.0003(4) -0.0077(4)
F15 0.0221(5) 0.0210(6) 0.0167(5) 0.0091(4) -0.0033(4) -0.0053(4)
F16 0.0333(6) 0.0175(5) 0.0199(6) 0.0038(4) 0.0119(5) -0.0009(5)
F17 0.0454(8) 0.0271(6) 0.0197(6) -0.0006(5) 0.0158(6) 0.0083(6)
F18 0.0471(8) 0.0169(6) 0.0293(7) -0.0059(5) 0.0052(6) 0.0085(5)
F19 0.0373(7) 0.0123(5) 0.0359(7) 0.0037(5) 0.0065(6) -0.0030(5)
F20 0.0233(5) 0.0165(5) 0.0234(6) 0.0039(4) 0.0097(5) -0.0018(4)
F21 0.0215(5) 0.0226(6) 0.0188(6) 0.0089(4) -0.0019(4) -0.0056(4)
F22 0.0220(5) 0.0185(6) 0.0313(6) 0.0045(5) -0.0015(5) -0.0110(4)
F23 0.0190(5) 0.0297(6) 0.0243(6) -0.0025(5) -0.0084(5) -0.0085(5)
F24 0.0201(5) 0.0210(5) 0.0167(5) 0.0004(4) -0.0071(4) 0.0032(4)
F25 0.0226(5) 0.0150(5) 0.0207(5) 0.0056(4) -0.0051(4) -0.0055(4)
F26 0.0267(5) 0.0224(6) 0.0138(5) -0.0066(4) -0.0039(4) 0.0042(4)
F27 0.0491(8) 0.0189(6) 0.0315(7) -0.0061(5) -0.0117(6) 0.0124(6)
F28 0.0382(7) 0.0269(6) 0.0292(7) 0.0087(5) -0.0124(6) 0.0078(5)
F29 0.0383(7) 0.0362(7) 0.0160(6) -0.0044(5) -0.0138(5) 0.0034(6)
F30 0.0399(7) 0.0195(6) 0.0259(6) -0.0093(5) -0.0154(5) 0.0038(5)
O1 0.0121(5) 0.0157(6) 0.0121(5) 0.0000(4) 0.0032(4) -0.0019(4)
O2 0.0123(5) 0.0161(6) 0.0102(5) -0.0005(4) 0.0016(4) -0.0019(4)
O3 0.0110(5) 0.0182(6) 0.0097(5) -0.0012(4) 0.0005(4) -0.0013(4)
O4 0.0120(5) 0.0158(6) 0.0106(5) 0.0006(4) 0.0011(4) -0.0013(4)
C1 0.0125(7) 0.0133(8) 0.0118(7) -0.0008(6) -0.0020(6) -0.0011(6)
C2 0.0133(7) 0.0137(8) 0.0157(8) 0.0018(6) 0.0009(6) -0.0007(6)
C3 0.0191(8) 0.0115(8) 0.0178(8) 0.0014(6) -0.0038(7) -0.0010(6)
C4 0.0240(9) 0.0140(8) 0.0151(8) -0.0024(6) -0.0048(7) 0.0044(7)
C5 0.0217(9) 0.0197(9) 0.0100(8) 0.0001(6) 0.0014(6) 0.0031(7)
C6 0.0205(8) 0.0138(8) 0.0126(7) 0.0003(6) 0.0004(6) -0.0008(6)
C7 0.0129(7) 0.0155(8) 0.0120(8) 0.0002(6) -0.0005(6) -0.0012(6)
C8 0.0207(9) 0.0162(8) 0.0169(8) -0.0030(7) -0.0042(7) -0.0017(7)
C9 0.0215(9) 0.0282(10) 0.0137(9) -0.0028(7) -0.0074(7) -0.0013(7)
C10 0.0220(9) 0.0245(10) 0.0206(10) 0.0062(8) -0.0071(8) 0.0027(7)
C11 0.0252(9) 0.0181(9) 0.0225(9) -0.0017(7) -0.0064(7) 0.0050(7)
C12 0.0169(8) 0.0187(8) 0.0109(8) -0.0020(6) -0.0026(6) 0.0011(6)
C13 0.0117(7) 0.0115(7) 0.0105(7) -0.0002(6) 0.0007(6) -0.0010(6)
C14 0.0152(7) 0.0108(7) 0.0127(7) -0.0002(6) 0.0001(6) -0.0017(6)
C15 0.0157(7) 0.0157(8) 0.0110(7) -0.0005(6) -0.0011(6) 0.0031(6)
C16 0.0115(7) 0.0173(8) 0.0136(8) -0.0046(6) -0.0013(6) -0.0005(6)
C17 0.0156(7) 0.0127(8) 0.0164(8) -0.0016(6) 0.0031(6) -0.0027(6)
C18 0.0132(7) 0.0132(8) 0.0108(7) 0.0012(6) -0.0008(6) -0.0006(6)
C19 0.0131(7) 0.0094(7) 0.0116(7) -0.0010(6) 0.0011(6) 0.0026(5)
C20 0.0125(7) 0.0111(7) 0.0092(7) -0.0004(5) 0.0008(5) -0.0023(5)
C21 0.0138(7) 0.0083(7) 0.0098(7) 0.0006(5) -0.0001(5) 0.0012(5)
C22 0.0096(6) 0.0134(7) 0.0090(7) -0.0002(5) -0.0005(5) -0.0010(5)
C23 0.0191(8) 0.0331(11) 0.0110(8) 0.0040(7) -0.0050(6) -0.0044(7)
C24 0.0229(8) 0.0202(9) 0.0108(7) -0.0050(6) -0.0006(6) -0.0060(7)
C25 0.0151(7) 0.0148(8) 0.0116(7) -0.0016(6) -0.0009(6) -0.0009(6)
C26 0.0186(8) 0.0170(8) 0.0132(8) 0.0017(6) 0.0019(6) 0.0013(6)
C27 0.0245(9) 0.0212(9) 0.0132(8) -0.0014(7) 0.0024(7) 0.0035(7)
C28 0.0262(9) 0.0159(9) 0.0185(9) -0.0027(7) -0.0020(7) 0.0040(7)
C29 0.0198(8) 0.0124(8) 0.0224(9) 0.0015(7) -0.0025(7) -0.0012(6)
C30 0.0146(7) 0.0152(8) 0.0151(8) 0.0005(6) 0.0004(6) -0.0010(6)
C31 0.0119(7) 0.0132(7) 0.0116(7) -0.0019(6) 0.0015(6) -0.0005(6)
C32 0.0147(7) 0.0150(8) 0.0135(8) 0.0021(6) 0.0011(6) -0.0010(6)
C33 0.0149(7) 0.0139(8) 0.0205(9) -0.0006(6) 0.0026(7) -0.0046(6)
C34 0.0112(7) 0.0199(8) 0.0164(8) -0.0044(7) -0.0012(6) -0.0022(6)
C35 0.0140(7) 0.0163(8) 0.0116(8) -0.0018(6) -0.0007(6) 0.0030(6)
C36 0.0147(8) 0.0112(7) 0.0144(8) -0.0016(6) 0.0018(6) -0.0007(6)
C37 0.0123(7) 0.0143(8) 0.0102(7) 0.0007(6) 0.0005(6) -0.0017(6)
C38 0.0150(8) 0.0188(8) 0.0116(8) -0.0016(6) 0.0002(6) 0.0005(6)
C39 0.0227(9) 0.0166(9) 0.0180(9) 0.0007(7) -0.0001(7) 0.0034(7)
C40 0.0210(9) 0.0211(9) 0.0178(9) 0.0044(7) -0.0023(7) 0.0021(7)
C41 0.0202(9) 0.0250(10) 0.0115(8) -0.0014(7) -0.0030(6) -0.0006(7)
C42 0.0172(8) 0.0152(8) 0.0160(8) -0.0024(6) -0.0015(7) -0.0017(6)
B1 0.0124(8) 0.0128(8) 0.0104(8) 0.0001(6) 0.0024(6) -0.0011(6)
B2 0.0119(8) 0.0122(8) 0.0087(8) -0.0004(6) 0.0011(6) -0.0023(6)

loop_
_atom_type_symbol
_atom_type_description
_atom_type_scat_dispersion_real
_atom_type_scat_dispersion_imag
_atom_type_scat_source
C C 0.0033 0.0016 'International Tables Vol C Tables 4.2.6.8 and 6.1.1.4'
H H 0.0000 0.0000 'International Tables Vol C Tables 4.2.6.8 and 6.1.1.4'
B B 0.0013 0.0007 'International Tables Vol C Tables 4.2.6.8 and 6.1.1.4'
F F 0.0171 0.0103 'International Tables Vol C Tables 4.2.6.8 and 6.1.1.4'
O O 0.0106 0.0060 'International Tables Vol C Tables 4.2.6.8 and 6.1.1.4'

loop_
_geom_angle_atom_site_label_1
_geom_angle_atom_site_label_2
_geom_angle_atom_site_label_3
_geom_angle
_geom_angle_site_symmetry_1
_geom_angle_site_symmetry_3
_geom_angle_publ_flag
C19 O1 B1 130.44(14) . . ?
C19 O2 C20 120.84(13) . . ?
C21 O3 C22 121.22(13) . . ?
C21 O4 B2 129.68(13) . . ?
C2 C1 C6 113.48(16) . . ?
C2 C1 B1 129.97(15) . . ?
C6 C1 B1 116.35(15) . . ?
F1 C2 C1 120.82(15) . . ?
F1 C2 C3 115.03(15) . . ?
C3 C2 C1 124.15(16) . . ?
F2 C3 C2 120.35(16) . . ?
F2 C3 C4 119.96(16) . . ?
C4 C3 C2 119.67(16) . . ?
F3 C4 C3 120.49(17) . . ?
F3 C4 C5 120.81(17) . . ?
C5 C4 C3 118.67(17) . . ?
F4 C5 C4 119.32(16) . . ?
F4 C5 C6 120.54(17) . . ?
C6 C5 C4 120.14(17) . . ?
F5 C6 C1 118.66(15) . . ?
F5 C6 C5 117.50(16) . . ?
C5 C6 C1 123.84(17) . . ?
C8 C7 B1 126.10(16) . . ?
C12 C7 C8 113.75(16) . . ?
C12 C7 B1 120.12(15) . . ?
F6 C8 C7 120.97(16) . . ?
F6 C8 C9 115.51(16) . . ?
C9 C8 C7 123.52(17) . . ?
F7 C9 C8 120.52(18) . . ?
F7 C9 C10 119.27(18) . . ?
C10 C9 C8 120.20(17) . . ?
F8 C10 C9 120.70(19) . . ?
F8 C10 C11 120.25(19) . . ?
C9 C10 C11 119.04(18) . . ?
F9 C11 C10 119.74(18) . . ?
F9 C11 C12 121.18(18) . . ?
C10 C11 C12 119.07(18) . . ?
F10 C12 C7 119.50(16) . . ?
F10 C12 C11 116.17(16) . . ?
C11 C12 C7 124.34(17) . . ?
C14 C13 B1 118.83(14) . . ?
C18 C13 C14 114.05(15) . . ?
C18 C13 B1 127.12(15) . . ?
F11 C14 C13 119.16(14) . . ?
F11 C14 C15 116.35(15) . . ?
C15 C14 C13 124.48(16) . . ?
F12 C15 C14 121.09(16) . . ?
F12 C15 C16 120.12(15) . . ?
C16 C15 C14 118.79(16) . . ?
F13 C16 C15 120.88(16) . . ?
F13 C16 C17 120.14(16) . . ?
C17 C16 C15 118.99(16) . . ?
F14 C17 C16 119.57(15) . . ?
F14 C17 C18 119.74(16) . . ?
C16 C17 C18 120.68(16) . . ?
F15 C18 C13 121.93(15) . . ?
F15 C18 C17 115.19(15) . . ?
C17 C18 C13 122.87(16) . . ?
O1 C19 O2 121.26(15) . . ?
O1 C19 C22 116.19(14) . . ?
O2 C19 C22 122.52(14) . . ?
O2 C20 C21 111.74(13) . . ?
O2 C20 C23 107.20(13) . . ?
C21 C20 C23 112.77(14) . . ?
O3 C21 C20 122.11(14) . . ?
O4 C21 O3 120.42(15) . . ?
O4 C21 C20 117.47(14) . . ?
O3 C22 C19 111.67(13) . . ?
O3 C22 C24 106.64(13) . . ?
C19 C22 C24 113.32(14) . . ?
C26 C25 B2 117.16(15) . . ?
C30 C25 C26 113.87(16) . . ?
C30 C25 B2 128.76(15) . . ?
F16 C26 C25 118.77(16) . . ?
F16 C26 C27 116.80(16) . . ?
C27 C26 C25 124.43(17) . . ?
F17 C27 C26 121.27(17) . . ?
F17 C27 C28 119.51(17) . . ?
C26 C27 C28 119.22(17) . . ?
F18 C28 C27 120.86(17) . . ?
F18 C28 C29 120.48(18) . . ?
C27 C28 C29 118.63(17) . . ?
F19 C29 C28 119.08(17) . . ?
F19 C29 C30 121.10(17) . . ?
C30 C29 C28 119.80(17) . . ?
F20 C30 C25 121.05(16) . . ?
F20 C30 C29 114.88(16) . . ?
C29 C30 C25 124.04(16) . . ?
C32 C31 C36 114.32(15) . . ?
C32 C31 B2 127.79(15) . . ?
C36 C31 B2 117.80(15) . . ?
F21 C32 C31 121.75(15) . . ?
F21 C32 C33 115.18(15) . . ?
C31 C32 C33 123.07(16) . . ?
F22 C33 C32 120.43(16) . . ?
F22 C33 C34 119.59(16) . . ?
C34 C33 C32 119.97(16) . . ?
F23 C34 C33 120.54(16) . . ?
F23 C34 C35 120.24(16) . . ?
C35 C34 C33 119.21(16) . . ?
F24 C35 C34 119.91(15) . . ?
F24 C35 C36 121.12(16) . . ?
C34 C35 C36 118.97(16) . . ?
F25 C36 C31 119.76(15) . . ?
F25 C36 C35 116.04(15) . . ?
C35 C36 C31 124.20(16) . . ?
C38 C37 C42 113.78(16) . . ?
C38 C37 B2 120.49(15) . . ?
C42 C37 B2 125.74(15) . . ?
F26 C38 C37 119.30(16) . . ?
F26 C38 C39 116.06(16) . . ?
C39 C38 C37 124.62(17) . . ?
F27 C39 C38 121.16(17) . . ?
F27 C39 C40 119.67(17) . . ?
C40 C39 C38 119.17(18) . . ?
F28 C40 C39 120.94(18) . . ?
F28 C40 C41 120.21(18) . . ?
C41 C40 C39 118.84(17) . . ?
F29 C41 C40 118.89(17) . . ?
F29 C41 C42 120.70(17) . . ?
C40 C41 C42 120.41(17) . . ?
F30 C42 C37 121.30(16) . . ?
F30 C42 C41 115.64(16) . . ?
C41 C42 C37 123.06(17) . . ?
O1 B1 C1 109.21(13) . . ?
O1 B1 C7 106.46(13) . . ?
O1 B1 C13 99.74(12) . . ?
C1 B1 C13 107.97(13) . . ?
C7 B1 C1 116.14(14) . . ?
C7 B1 C13 115.90(14) . . ?
O4 B2 C25 109.79(13) . . ?
O4 B2 C31 98.98(12) . . ?
O4 B2 C37 104.63(12) . . ?
C25 B2 C31 108.79(13) . . ?
C37 B2 C25 116.50(14) . . ?
C37 B2 C31 116.44(14) . . ?

loop_
_geom_bond_atom_site_label_1
_geom_bond_atom_site_label_2
_geom_bond_distance
_geom_bond_site_symmetry_2
_geom_bond_publ_flag
F1 C2 1.365(2) . ?
F2 C3 1.342(2) . ?
F3 C4 1.333(2) . ?
F4 C5 1.346(2) . ?
F5 C6 1.345(2) . ?
F6 C8 1.348(2) . ?
F7 C9 1.339(2) . ?
F8 C10 1.338(2) . ?
F9 C11 1.333(2) . ?
F10 C12 1.347(2) . ?
F11 C14 1.3463(19) . ?
F12 C15 1.3372(19) . ?
F13 C16 1.3375(19) . ?
F14 C17 1.350(2) . ?
F15 C18 1.3484(19) . ?
F16 C26 1.350(2) . ?
F17 C27 1.344(2) . ?
F18 C28 1.335(2) . ?
F19 C29 1.345(2) . ?
F20 C30 1.361(2) . ?
F21 C32 1.347(2) . ?
F22 C33 1.346(2) . ?
F23 C34 1.3388(19) . ?
F24 C35 1.338(2) . ?
F25 C36 1.346(2) . ?
F26 C38 1.347(2) . ?
F27 C39 1.332(2) . ?
F28 C40 1.336(2) . ?
F29 C41 1.346(2) . ?
F30 C42 1.341(2) . ?
O1 C19 1.239(2) . ?
O1 B1 1.620(2) . ?
O2 C19 1.2945(19) . ?
O2 C20 1.4673(19) . ?
O3 C21 1.2997(19) . ?
O3 C22 1.4666(19) . ?
O4 C21 1.235(2) . ?
O4 B2 1.629(2) . ?
C1 C2 1.387(2) . ?
C1 C6 1.401(2) . ?
C1 B1 1.628(2) . ?
C2 C3 1.382(2) . ?
C3 C4 1.378(3) . ?
C4 C5 1.375(3) . ?
C5 C6 1.373(3) . ?
C7 C8 1.394(2) . ?
C7 C12 1.387(2) . ?
C7 B1 1.620(3) . ?
C8 C9 1.382(3) . ?
C9 C10 1.367(3) . ?
C10 C11 1.382(3) . ?
C11 C12 1.384(3) . ?
C13 C14 1.397(2) . ?
C13 C18 1.387(2) . ?
C13 B1 1.630(2) . ?
C14 C15 1.385(2) . ?
C15 C16 1.380(2) . ?
C16 C17 1.373(2) . ?
C17 C18 1.387(2) . ?
C19 C22 1.508(2) . ?
C20 C21 1.506(2) . ?
C20 C23 1.512(2) . ?
C22 C24 1.510(2) . ?
C25 C26 1.390(2) . ?
C25 C30 1.383(2) . ?
C25 B2 1.630(3) . ?
C26 C27 1.380(3) . ?
C27 C28 1.382(3) . ?
C28 C29 1.385(3) . ?
C29 C30 1.378(3) . ?
C31 C32 1.386(2) . ?
C31 C36 1.393(2) . ?
C31 B2 1.639(2) . ?
C32 C33 1.387(2) . ?
C33 C34 1.379(3) . ?
C34 C35 1.377(2) . ?
C35 C36 1.383(2) . ?
C37 C38 1.390(2) . ?
C37 C42 1.396(2) . ?
C37 B2 1.630(3) . ?
C38 C39 1.380(3) . ?
C39 C40 1.379(3) . ?
C40 C41 1.374(3) . ?
C41 C42 1.386(3) . ?
